data_7245925
loop_
_publ_author_name
'Zhang, Zhen-Wei'
'Hu, Hui'
'Wang, Ming-Zhen'
'Zhang, Qing'
'Zhou, Wen-Feng'
'Zhang, Yan-Kai'
'Yang, Xin-Yi'
'Liu, Xue-Ying'
'Zhang, Yong-Zheng'
'Geng, Longlong'
'Liu, Zhong-Min'
'Zhang, Da-Shuai'
'Zhuang, Shujuan'
'Wei, Rong-Min'
'Zhang, Xiuling'

_publ_section_title
;
 Acid-directed synthesis of three Cd-based metal--organic frameworks with
 luminescence and catalytic CO2 transformation properties
;
_journal_name_full CrystEngComm
_journal_paper_doi 10.1039/D2CE01327D
_journal_year 2022
_chemical_formula_moiety 'C64 H46 Cd3 N12 O14'
_chemical_formula_sum 'C64 H46 Cd3 N12 O14'
_chemical_formula_weight 1544.33
_space_group_crystal_system triclinic
_space_group_IT_number 2
_space_group_name_Hall '-P 1'
_space_group_name_H-M_alt 'P -1'
_atom_sites_solution_hydrogens mixed
_atom_sites_solution_primary iterative
_audit_creation_date 2022-05-30
_audit_creation_method
;
Olex2 1.2
(compiled 2018.05.29 svn.r3508 for OlexSys, GUI svn.r5506)
;
_audit_update_record
;
2022-08-19 deposited with the CCDC.	2022-11-18 downloaded from the CCDC.
;
_cell_angle_alpha 78.372(3)
_cell_angle_beta 63.205(3)
_cell_angle_gamma 73.101(3)
_cell_formula_units_Z 1
_cell_length_a 12.933(2)
_cell_length_b 13.250(2)
_cell_length_c 13.770(2)
_cell_measurement_reflns_used 6051
_cell_measurement_temperature 273(2)
_cell_measurement_theta_max 26.26
_cell_measurement_theta_min 2.84
_cell_volume 2008.5(5)
_computing_cell_refinement 'SAINT v8.34A (Bruker, 2013)'
_computing_data_reduction 'SAINT v8.34A (Bruker, 2013)'
_computing_molecular_graphics 'Olex2 (Dolomanov et al., 2009)'
_computing_publication_material 'Olex2 (Dolomanov et al., 2009)'
_computing_structure_refinement 'olex2.refine (Bourhis et al., 2015)'
_computing_structure_solution 'olex2.solve (Bourhis et al., 2015)'
_diffrn_ambient_temperature 273.15
_diffrn_measured_fraction_theta_full 0.997
_diffrn_measured_fraction_theta_max 0.980
_diffrn_measurement_device_type 'CCD area detector'
_diffrn_measurement_method 'phi and omega scans'
_diffrn_radiation_monochromator graphite
_diffrn_radiation_type MoK\a
_diffrn_radiation_wavelength 0.71073
_diffrn_reflns_av_R_equivalents 0.0287
_diffrn_reflns_av_unetI/netI 0.0623
_diffrn_reflns_Laue_measured_fraction_full 0.997
_diffrn_reflns_Laue_measured_fraction_max 0.980
_diffrn_reflns_limit_h_max 13
_diffrn_reflns_limit_h_min -16
_diffrn_reflns_limit_k_max 17
_diffrn_reflns_limit_k_min -17
_diffrn_reflns_limit_l_max 17
_diffrn_reflns_limit_l_min -17
_diffrn_reflns_number 13632
_diffrn_reflns_point_group_measured_fraction_full 0.997
_diffrn_reflns_point_group_measured_fraction_max 0.980
_diffrn_reflns_theta_full 25.242
_diffrn_reflns_theta_max 27.304
_diffrn_reflns_theta_min 1.612
_exptl_absorpt_coefficient_mu 0.846
_exptl_absorpt_correction_type none
_exptl_crystal_density_diffrn 1.277
_exptl_crystal_description block
_exptl_crystal_F_000 770
_refine_diff_density_max 1.955
_refine_diff_density_min -0.931
_refine_diff_density_rms 0.103
_refine_ls_extinction_method none
_refine_ls_goodness_of_fit_ref 1.047
_refine_ls_hydrogen_treatment constr
_refine_ls_matrix_type full
_refine_ls_number_parameters 412
_refine_ls_number_reflns 8846
_refine_ls_number_restraints 0
_refine_ls_restrained_S_all 1.047
_refine_ls_R_factor_all 0.0606
_refine_ls_R_factor_gt 0.0481
_refine_ls_shift/su_max 0.001
_refine_ls_shift/su_mean 0.000
_refine_ls_structure_factor_coef Fsqd
_refine_ls_weighting_details 'w=1/[\s^2^(Fo^2^)+(0.0829P)^2^] where P=(Fo^2^+2Fc^2^)/3'
_refine_ls_weighting_scheme calc
_refine_ls_wR_factor_gt 0.1366
_refine_ls_wR_factor_ref 0.1470
_reflns_Friedel_coverage 0.000
_reflns_number_gt 6873
_reflns_number_total 8846
_reflns_threshold_expression 'I > 2\s(I)'
_cod_data_source_file d2ce01327d2.cif
_cod_data_source_block 2
_cod_original_cell_volume 2008.5(6)
_cod_database_code 7245925
_shelx_shelxl_version_number 2014/7
_shelx_space_group_comment
;
The symmetry employed for this shelxl refinement is uniquely defined
by the following loop, which should always be used as a source of
symmetry information in preference to the above space-group names.
They are only intended as comments.
;
_olex2_refinement_description
;
1. Fixed Uiso
 At 1.2 times of:
  All C(H) groups
 At 1.5 times of:
  All O(H,H) groups
2. Rigid bond restraints
 C12
 with sigma for 1-2 distances of 0.01 and sigma for 1-3 distances of 0.01
 C11
 with sigma for 1-2 distances of 0.01 and sigma for 1-3 distances of 0.01
3. Uiso/Uaniso restraints and constraints
: with sigma of 0.1 and sigma for terminal atoms of 0.2
4.a Rotating group:
 O5(H5a,H5b)
4.b Aromatic/amide H refined with riding coordinates:
 C1(H1), C2(H2), C3(H3), C5(H5), C7(H7), C9(H9), C10(H10), C11(H11), C12(H12),
 C13(H13), C14(H14), C15(H15), C16(H16), C20(H20), C21(H21), C22(H22), C23(H23),
  C26(H26), C27(H27), C31(H31), C32(H32)
;
_platon_squeeze_void_probe_radius 1.20
_olex2_submission_special_instructions 'No special instructions were received'

loop_
_space_group_symop_operation_xyz
'x, y, z'
'-x, -y, -z'

loop_
_atom_site_label
_atom_site_type_symbol
_atom_site_fract_x
_atom_site_fract_y
_atom_site_fract_z
_atom_site_U_iso_or_equiv
_atom_site_adp_type
_atom_site_occupancy
_atom_site_site_symmetry_order
_atom_site_calc_flag
_atom_site_refinement_flags_posn
_atom_site_refinement_flags_adp
_atom_site_refinement_flags_occupancy
_atom_site_disorder_assembly
_atom_site_disorder_group
Cd1 Cd 0.31680(2) 0.72846(2) 0.37424(2) 0.02918(11) Uani 1 1 d . . . . .
C1 C -0.0602(3) 0.2621(3) 0.6175(4) 0.0384(10) Uani 1 1 d . . . . .
H1 H -0.0923 0.3243 0.6526 0.046 Uiso 1 1 calc R . . . .
N1 N -0.1159(3) 0.2224(3) 0.5798(3) 0.0342(8) Uani 1 1 d . . . . .
O1 O 0.4790(4) 0.6401(3) 0.2174(3) 0.0777(13) Uani 1 1 d . . . . .
O2 O 0.3106(4) 0.5906(3) 0.2749(3) 0.0732(12) Uani 1 1 d . . . . .
N2 N 0.0489(3) 0.2013(3) 0.5988(3) 0.0343(8) Uani 1 1 d . . . . .
Cd2 Cd 0.5000 0.0000 1.0000 0.05273(16) Uani 1 2 d S T P . .
C2 C -0.0394(4) 0.1328(3) 0.5354(4) 0.0448(11) Uani 1 1 d . . . . .
H2 H -0.0542 0.0884 0.5010 0.054 Uiso 1 1 calc R . . . .
O3 O 0.4446(3) 0.7916(2) 0.4008(3) 0.0499(9) Uani 1 1 d . . . . .
N3 N 0.4092(4) 0.0151(3) 0.8885(3) 0.0470(10) Uani 1 1 d . . . . .
C3 C 0.0631(4) 0.1170(3) 0.5486(4) 0.0459(12) Uani 1 1 d . . . . .
H3 H 0.1287 0.0603 0.5275 0.055 Uiso 1 1 calc R . . . .
C4 C 0.1326(3) 0.2221(3) 0.6300(4) 0.0347(9) Uani 1 1 d . . . . .
N4 N 0.3100(3) 0.0872(3) 0.7873(3) 0.0389(8) Uani 1 1 d . . . . .
O4 O 0.2696(3) 0.8815(3) 0.5049(3) 0.0632(11) Uani 1 1 d . . . . .
C5 C 0.1590(4) 0.3201(3) 0.6017(4) 0.0376(10) Uani 1 1 d . . . . .
H5 H 0.1254 0.3719 0.5610 0.045 Uiso 1 1 calc R . . . .
N5 N 0.2711(4) 0.4390(3) 0.6031(4) 0.0484(10) Uani 1 1 d . . . . .
O5 O 0.4722(4) 0.1861(3) 0.9851(3) 0.0656(10) Uani 1 1 d . . . . .
H5A H 0.4004 0.2153 1.0304 0.098 Uiso 1 1 d GR . . . .
H5B H 0.4737 0.2129 0.9210 0.098 Uiso 1 1 d GR . . . .
O6 O 0.6877(4) -0.0191(3) 0.8579(4) 0.0744(12) Uani 1 1 d . . . . .
N6 N 0.3067(3) 0.5914(3) 0.5085(3) 0.0443(9) Uani 1 1 d . . . . .
C6 C 0.2367(4) 0.3398(3) 0.6349(4) 0.0385(10) Uani 1 1 d . . . . .
O7 O 0.6584(4) 0.1433(3) 0.7775(3) 0.0695(11) Uani 1 1 d . . . . .
C7 C 0.2863(4) 0.2642(3) 0.6972(4) 0.0391(10) Uani 1 1 d . . . . .
H7 H 0.3367 0.2794 0.7208 0.047 Uiso 1 1 calc R . . . .
C8 C 0.2590(3) 0.1649(3) 0.7235(4) 0.0365(9) Uani 1 1 d . . . . .
C9 C 0.1812(4) 0.1434(3) 0.6909(4) 0.0394(10) Uani 1 1 d . . . . .
H9 H 0.1620 0.0777 0.7095 0.047 Uiso 1 1 calc R . . . .
C10 C 0.2701(4) 0.5066(3) 0.5174(4) 0.0425(11) Uani 1 1 d . . . . .
H10 H 0.2453 0.4944 0.4679 0.051 Uiso 1 1 calc R . . . .
C11 C 0.2907(8) 0.4909(7) 0.6688(8) 0.121(3) Uiso 1 1 d . U . . .
H11 H 0.2860 0.4698 0.7390 0.145 Uiso 1 1 calc R . . . .
C12 C 0.3197(8) 0.5843(7) 0.6025(8) 0.119(3) Uiso 1 1 d . U . . .
H12 H 0.3444 0.6341 0.6209 0.142 Uiso 1 1 calc R . . . .
C13 C 0.3016(5) -0.0167(4) 0.8153(5) 0.0557(14) Uani 1 1 d . . . . .
H13 H 0.2613 -0.0508 0.7953 0.067 Uiso 1 1 calc R . . . .
C14 C 0.3783(4) 0.0996(4) 0.8336(4) 0.0467(12) Uani 1 1 d . . . . .
H14 H 0.4003 0.1625 0.8264 0.056 Uiso 1 1 calc R . . . .
C15 C 0.3622(5) -0.0597(4) 0.8766(5) 0.0564(14) Uani 1 1 d . . . . .
H15 H 0.3710 -0.1294 0.9064 0.068 Uiso 1 1 calc R . . . .
C16 C 0.7175(5) 0.0527(5) 0.7842(5) 0.0598(14) Uani 1 1 d . . . . .
H16 H 0.7929 0.0359 0.7277 0.072 Uiso 1 1 calc R . . . .
C17 C 0.4123(5) 0.5939(4) 0.2061(4) 0.0529(13) Uani 1 1 d . . . . .
C18 C 0.4585(4) 0.5450(3) 0.0990(4) 0.0411(10) Uani 1 1 d . . . . .
C19 C 0.3997(4) 0.5861(3) 0.0293(4) 0.0388(10) Uani 1 1 d . . . . .
C20 C 0.2971(4) 0.6749(4) 0.0559(5) 0.0550(13) Uani 1 1 d . . . . .
H20 H 0.2677 0.7053 0.1213 0.066 Uiso 1 1 calc R . . . .
C21 C 0.2437(5) 0.7140(4) -0.0127(5) 0.0596(14) Uani 1 1 d . . . . .
H21 H 0.1784 0.7712 0.0058 0.072 Uiso 1 1 calc R . . . .
C22 C 0.2844(5) 0.6703(5) -0.1099(5) 0.0684(17) Uani 1 1 d . . . . .
H22 H 0.2457 0.6989 -0.1556 0.082 Uiso 1 1 calc R . . . .
C23 C 0.3804(5) 0.5859(4) -0.1411(5) 0.0548(13) Uani 1 1 d . . . . .
H23 H 0.4064 0.5576 -0.2069 0.066 Uiso 1 1 calc R . . . .
C24 C 0.4414(4) 0.5411(3) -0.0694(4) 0.0389(10) Uani 1 1 d . . . . .
C25 C 0.3805(4) 0.8644(3) 0.4615(4) 0.0372(10) Uani 1 1 d . . . . .
C26 C 0.5788(5) 0.7490(4) 0.6598(5) 0.0591(14) Uani 1 1 d . . . . .
H26 H 0.5840 0.6798 0.6913 0.071 Uiso 1 1 calc R . . . .
C27 C 0.5174(4) 0.7874(4) 0.5946(4) 0.0489(12) Uani 1 1 d . . . . .
H27 H 0.4820 0.7426 0.5818 0.059 Uiso 1 1 calc R . . . .
C28 C 0.5070(4) 0.8933(3) 0.5467(4) 0.0363(9) Uani 1 1 d . . . . .
C29 C 0.4424(3) 0.9346(3) 0.4824(4) 0.0344(9) Uani 1 1 d . . . . .
C30 C 0.4354(3) 1.0390(3) 0.4352(4) 0.0355(9) Uani 1 1 d . . . . .
C31 C 0.3740(4) 1.0799(4) 0.3668(4) 0.0463(11) Uani 1 1 d . . . . .
H31 H 0.3386 1.0365 0.3522 0.056 Uiso 1 1 calc R . . . .
C32 C 0.3667(5) 1.1822(5) 0.3227(5) 0.0598(14) Uani 1 1 d . . . . .
H32 H 0.3245 1.2075 0.2797 0.072 Uiso 1 1 calc R . . . .

loop_
_atom_site_aniso_label
_atom_site_aniso_U_11
_atom_site_aniso_U_22
_atom_site_aniso_U_33
_atom_site_aniso_U_23
_atom_site_aniso_U_13
_atom_site_aniso_U_12
Cd1 0.03236(16) 0.03078(17) 0.03442(18) -0.00274(12) -0.01810(12) -0.01460(11)
C1 0.034(2) 0.036(2) 0.055(3) -0.012(2) -0.023(2) -0.0093(17)
N1 0.0317(17) 0.0334(18) 0.046(2) -0.0075(16) -0.0202(15) -0.0106(14)
O1 0.118(4) 0.077(3) 0.058(3) -0.028(2) -0.042(2) -0.027(3)
O2 0.075(3) 0.089(3) 0.042(2) -0.023(2) -0.019(2) 0.005(2)
N2 0.0341(17) 0.0308(17) 0.052(2) -0.0001(16) -0.0288(16) -0.0116(14)
Cd2 0.0724(3) 0.0418(3) 0.0681(4) 0.0085(3) -0.0566(3) -0.0110(2)
C2 0.041(2) 0.039(2) 0.067(3) -0.018(2) -0.029(2) -0.0082(19)
O3 0.0465(17) 0.0509(19) 0.069(2) -0.0232(18) -0.0250(16) -0.0214(15)
N3 0.060(2) 0.044(2) 0.050(3) 0.0096(19) -0.039(2) -0.0129(18)
C3 0.039(2) 0.034(2) 0.069(3) -0.014(2) -0.025(2) -0.0044(19)
C4 0.034(2) 0.036(2) 0.045(3) 0.0002(19) -0.0268(19) -0.0092(17)
N4 0.0429(19) 0.0374(19) 0.049(2) 0.0049(17) -0.0316(17) -0.0114(15)
O4 0.0396(18) 0.063(2) 0.101(3) -0.028(2) -0.0272(19) -0.0210(16)
C5 0.044(2) 0.036(2) 0.049(3) 0.007(2) -0.035(2) -0.0131(18)
N5 0.078(3) 0.043(2) 0.063(3) 0.019(2) -0.059(2) -0.035(2)
O5 0.093(3) 0.050(2) 0.059(3) 0.0064(19) -0.037(2) -0.0221(19)
O6 0.077(3) 0.078(3) 0.065(3) 0.029(2) -0.035(2) -0.029(2)
N6 0.063(2) 0.044(2) 0.048(2) 0.0130(18) -0.037(2) -0.0307(19)
C6 0.044(2) 0.035(2) 0.051(3) 0.010(2) -0.030(2) -0.0227(18)
O7 0.070(2) 0.065(3) 0.062(3) 0.023(2) -0.025(2) -0.022(2)
C7 0.042(2) 0.041(2) 0.050(3) 0.010(2) -0.033(2) -0.0195(19)
C8 0.034(2) 0.037(2) 0.045(3) 0.005(2) -0.0240(19) -0.0107(17)
C9 0.043(2) 0.035(2) 0.051(3) 0.004(2) -0.029(2) -0.0162(18)
C10 0.061(3) 0.041(2) 0.046(3) 0.008(2) -0.038(2) -0.022(2)
C13 0.067(3) 0.045(3) 0.080(4) 0.015(3) -0.052(3) -0.027(2)
C14 0.064(3) 0.038(2) 0.059(3) 0.010(2) -0.047(3) -0.015(2)
C15 0.071(3) 0.042(3) 0.076(4) 0.022(3) -0.052(3) -0.023(2)
C16 0.058(3) 0.075(4) 0.052(3) 0.013(3) -0.025(3) -0.033(3)
C17 0.070(3) 0.049(3) 0.041(3) -0.014(2) -0.029(3) 0.003(3)
C18 0.053(3) 0.040(2) 0.037(2) -0.009(2) -0.022(2) -0.012(2)
C19 0.047(2) 0.035(2) 0.035(2) -0.0050(19) -0.0146(19) -0.0127(18)
C20 0.055(3) 0.047(3) 0.060(3) -0.011(3) -0.024(3) -0.002(2)
C21 0.056(3) 0.054(3) 0.064(4) -0.009(3) -0.029(3) 0.002(2)
C22 0.073(4) 0.064(4) 0.084(5) 0.006(3) -0.057(4) -0.007(3)
C23 0.067(3) 0.058(3) 0.052(3) 0.002(3) -0.035(3) -0.019(3)
C24 0.046(2) 0.038(2) 0.038(3) -0.004(2) -0.020(2) -0.0128(19)
C25 0.041(2) 0.035(2) 0.051(3) -0.007(2) -0.025(2) -0.0180(18)
C26 0.070(3) 0.050(3) 0.071(4) 0.010(3) -0.040(3) -0.026(3)
C27 0.060(3) 0.042(3) 0.065(3) 0.006(2) -0.035(3) -0.032(2)
C28 0.037(2) 0.038(2) 0.042(3) -0.005(2) -0.0171(18) -0.0192(18)
C29 0.033(2) 0.037(2) 0.043(2) -0.0096(19) -0.0157(17) -0.0180(17)
C30 0.034(2) 0.041(2) 0.041(2) -0.006(2) -0.0181(18) -0.0159(17)
C31 0.050(3) 0.058(3) 0.049(3) -0.004(2) -0.030(2) -0.025(2)
C32 0.068(3) 0.073(4) 0.061(4) 0.008(3) -0.043(3) -0.031(3)

loop_
_atom_type_symbol
_atom_type_description
_atom_type_scat_dispersion_real
_atom_type_scat_dispersion_imag
_atom_type_scat_source
C C 0.0033 0.0016 'International Tables Vol C Tables 4.2.6.8 and 6.1.1.4'
H H 0.0000 0.0000 'International Tables Vol C Tables 4.2.6.8 and 6.1.1.4'
Cd Cd -0.8075 1.2024 'International Tables Vol C Tables 4.2.6.8 and 6.1.1.4'
N N 0.0061 0.0033 'International Tables Vol C Tables 4.2.6.8 and 6.1.1.4'
O O 0.0106 0.0060 'International Tables Vol C Tables 4.2.6.8 and 6.1.1.4'

loop_
_geom_angle_atom_site_label_1
_geom_angle_atom_site_label_2
_geom_angle_atom_site_label_3
_geom_angle
_geom_angle_site_symmetry_1
_geom_angle_site_symmetry_3
_geom_angle_publ_flag
N1 Cd1 O1 130.05(13) 2_566 . ?
N1 Cd1 O2 83.24(12) 2_566 . ?
N1 Cd1 N6 95.63(13) 2_566 . ?
N1 Cd1 O7 87.80(13) 2_566 2_666 ?
O1 Cd1 O2 52.68(14) . . ?
O3 Cd1 N1 134.91(11) . 2_566 ?
O3 Cd1 O1 90.71(13) . . ?
O3 Cd1 O2 141.66(12) . . ?
O3 Cd1 N6 94.76(13) . . ?
O3 Cd1 O7 86.22(14) . 2_666 ?
N6 Cd1 O1 100.00(15) . . ?
N6 Cd1 O2 82.67(14) . . ?
N6 Cd1 O7 174.01(14) . 2_666 ?
O7 Cd1 O1 74.07(15) 2_666 . ?
O7 Cd1 O2 92.89(14) 2_666 . ?
N1 C1 N2 111.2(3) . . ?
C1 N1 Cd1 124.9(3) . 2_566 ?
C1 N1 C2 105.8(3) . . ?
C2 N1 Cd1 127.3(3) . 2_566 ?
C17 O1 Cd1 93.0(3) . . ?
C17 O2 Cd1 89.5(3) . . ?
C1 N2 C3 107.4(3) . . ?
C1 N2 C4 125.3(3) . . ?
C3 N2 C4 127.3(3) . . ?
N3 Cd2 N3 180.0(2) 2_657 . ?
N3 Cd2 O5 90.50(13) 2_657 2_657 ?
N3 Cd2 O5 89.50(13) . 2_657 ?
N3 Cd2 O5 89.50(13) 2_657 . ?
N3 Cd2 O5 90.50(13) . . ?
N3 Cd2 O6 93.45(15) . . ?
N3 Cd2 O6 93.45(15) 2_657 2_657 ?
N3 Cd2 O6 86.55(15) . 2_657 ?
N3 Cd2 O6 86.55(15) 2_657 . ?
O5 Cd2 O5 180.0 2_657 . ?
O6 Cd2 O5 92.08(15) 2_657 2_657 ?
O6 Cd2 O5 87.92(15) . 2_657 ?
O6 Cd2 O5 87.92(15) 2_657 . ?
O6 Cd2 O5 92.08(15) . . ?
O6 Cd2 O6 180.0 . 2_657 ?
N1 C2 C3 109.8(4) . . ?
C25 O3 Cd1 104.6(2) . . ?
C14 N3 Cd2 126.8(3) . . ?
C14 N3 C15 105.6(4) . . ?
C15 N3 Cd2 127.2(3) . . ?
N2 C3 C2 105.7(4) . . ?
C5 C4 N2 119.1(3) . . ?
C5 C4 C9 122.1(4) . . ?
C9 C4 N2 118.7(4) . . ?
C13 N4 C8 127.8(4) . . ?
C14 N4 C8 127.4(4) . . ?
C14 N4 C13 104.8(4) . . ?
C4 C5 C6 118.4(4) . . ?
C10 N5 C6 127.9(4) . . ?
C10 N5 C11 106.8(5) . . ?
C11 N5 C6 124.3(5) . . ?
C16 O6 Cd2 122.5(4) . . ?
C10 N6 Cd1 125.7(3) . . ?
C10 N6 C12 103.7(5) . . ?
C12 N6 Cd1 130.0(5) . . ?
C5 C6 N5 120.3(4) . . ?
C5 C6 C7 121.8(4) . . ?
C7 C6 N5 117.9(3) . . ?
C16 O7 Cd1 130.2(4) . 2_666 ?
C6 C7 C8 118.6(4) . . ?
C7 C8 N4 118.7(3) . . ?
C9 C8 N4 120.7(4) . . ?
C9 C8 C7 120.7(4) . . ?
C8 C9 C4 118.5(4) . . ?
N6 C10 N5 114.5(4) . . ?
N5 C11 C12 102.8(8) . . ?
N6 C12 C11 111.1(9) . . ?
C15 C13 N4 107.2(4) . . ?
N3 C14 N4 112.9(4) . . ?
C13 C15 N3 109.6(4) . . ?
O7 C16 O6 127.4(6) . . ?
O1 C17 C18 117.9(5) . . ?
O2 C17 O1 123.6(5) . . ?
O2 C17 C18 118.4(5) . . ?
C19 C18 C17 119.4(4) . . ?
C24 C18 C17 120.5(4) 2_665 . ?
C24 C18 C19 120.1(4) 2_665 . ?
C18 C19 C20 122.0(4) . . ?
C24 C19 C18 119.7(4) . . ?
C24 C19 C20 118.3(4) . . ?
C21 C20 C19 121.0(5) . . ?
C20 C21 C22 121.1(5) . . ?
C23 C22 C21 121.7(5) . . ?
C22 C23 C24 119.2(5) . . ?
C18 C24 C23 121.1(4) 2_665 . ?
C19 C24 C18 120.1(4) . 2_665 ?
C19 C24 C23 118.8(4) . . ?
O3 C25 O4 122.7(4) . . ?
O3 C25 C29 117.6(3) . . ?
O4 C25 C29 119.7(4) . . ?
C27 C26 C32 118.4(5) . 2_676 ?
C26 C27 C28 121.7(4) . . ?
C27 C28 C30 118.6(4) . 2_676 ?
C29 C28 C27 122.7(4) . . ?
C29 C28 C30 118.7(4) . 2_676 ?
C28 C29 C25 119.9(4) . . ?
C30 C29 C25 118.9(4) . . ?
C30 C29 C28 121.2(3) . . ?
C29 C30 C28 120.1(4) . 2_676 ?
C29 C30 C31 121.4(4) . . ?
C31 C30 C28 118.5(4) . 2_676 ?
C32 C31 C30 120.6(4) . . ?
C31 C32 C26 122.1(5) . 2_676 ?

loop_
_geom_bond_atom_site_label_1
_geom_bond_atom_site_label_2
_geom_bond_distance
_geom_bond_site_symmetry_2
_geom_bond_publ_flag
Cd1 N1 2.297(3) 2_566 ?
Cd1 O1 2.437(4) . ?
Cd1 O2 2.530(4) . ?
Cd1 O3 2.244(3) . ?
Cd1 N6 2.302(4) . ?
Cd1 O7 2.374(4) 2_666 ?
C1 N1 1.317(5) . ?
C1 N2 1.343(5) . ?
N1 Cd1 2.297(3) 2_566 ?
N1 C2 1.352(5) . ?
O1 C17 1.268(7) . ?
O2 C17 1.234(7) . ?
N2 C3 1.355(5) . ?
N2 C4 1.440(5) . ?
Cd2 N3 2.268(4) 2_657 ?
Cd2 N3 2.268(4) . ?
Cd2 O5 2.366(3) . ?
Cd2 O5 2.366(3) 2_657 ?
Cd2 O6 2.313(4) 2_657 ?
Cd2 O6 2.313(4) . ?
C2 C3 1.369(6) . ?
O3 C25 1.246(5) . ?
N3 C14 1.287(6) . ?
N3 C15 1.372(6) . ?
C4 C5 1.374(6) . ?
C4 C9 1.389(6) . ?
N4 C8 1.424(5) . ?
N4 C13 1.376(6) . ?
N4 C14 1.359(5) . ?
O4 C25 1.248(5) . ?
C5 C6 1.378(5) . ?
N5 C6 1.433(5) . ?
N5 C10 1.333(6) . ?
N5 C11 1.384(10) . ?
O6 C16 1.247(6) . ?
N6 C10 1.306(5) . ?
N6 C12 1.360(10) . ?
C6 C7 1.387(6) . ?
O7 Cd1 2.374(4) 2_666 ?
O7 C16 1.233(6) . ?
C7 C8 1.396(6) . ?
C8 C9 1.386(5) . ?
C11 C12 1.418(12) . ?
C13 C15 1.339(6) . ?
C17 C18 1.523(6) . ?
C18 C19 1.415(6) . ?
C18 C24 1.413(6) 2_665 ?
C19 C20 1.451(6) . ?
C19 C24 1.405(6) . ?
C20 C21 1.350(7) . ?
C21 C22 1.380(8) . ?
C22 C23 1.372(7) . ?
C23 C24 1.463(6) . ?
C24 C18 1.413(6) 2_665 ?
C25 C29 1.529(5) . ?
C26 C27 1.386(7) . ?
C26 C32 1.415(7) 2_676 ?
C27 C28 1.421(6) . ?
C28 C29 1.409(6) . ?
C28 C30 1.438(5) 2_676 ?
C29 C30 1.400(6) . ?
C30 C28 1.438(5) 2_676 ?
C30 C31 1.424(6) . ?
C31 C32 1.364(7) . ?
C32 C26 1.415(7) 2_676 ?

loop_
_platon_squeeze_void_nr
_platon_squeeze_void_average_x
_platon_squeeze_void_average_y
_platon_squeeze_void_average_z
_platon_squeeze_void_volume
_platon_squeeze_void_count_electrons
_platon_squeeze_void_content
1 0.000 -0.024 0.000 664 155 ' '
